data_1564607
loop_
_publ_author_name
'Kirk, Martin'
'Shultz, David'
'Hewitt, Patrick'
'Stasiw, Daniel'
'Chen, Ju'
'van der Est, Art'

_publ_section_title
;
 Chromophore-Radical Excited State Antiferromagnetic Exchange Controls the
 Sign of Photoinduced Ground State Spin Polarization
;
_journal_name_full 'Chemical Science'
_journal_paper_doi 10.1039/D1SC02965G
_journal_year 2021
_chemical_formula_moiety 'C63 H75 B N8 O4 Zn [+solvent]'
_chemical_formula_sum 'C63 H75 B N8 O4 Zn'
_chemical_formula_weight 1084.49
_chemical_name_common DES7-21
_space_group_crystal_system monoclinic
_space_group_IT_number 14
_space_group_name_Hall '-P 2ybc'
_space_group_name_H-M_alt 'P 1 21/c 1'
_atom_sites_solution_hydrogens geom
_atom_sites_solution_primary direct
_atom_sites_solution_secondary difmap
_audit_update_record
;
2021-06-02 deposited with the CCDC.	2021-09-01 downloaded from the CCDC.
;
_cell_angle_alpha 90
_cell_angle_beta 97.460(2)
_cell_angle_gamma 90
_cell_formula_units_Z 4
_cell_length_a 14.4507(7)
_cell_length_b 18.2789(7)
_cell_length_c 22.7894(10)
_cell_measurement_reflns_used 9093
_cell_measurement_temperature 110
_cell_measurement_theta_max 28.2443
_cell_measurement_theta_min 2.4035
_cell_volume 5968.7(5)
_computing_cell_refinement 'SAINT V8.32B (Bruker AXS Inc., 2013)'
_computing_data_collection 'Bruker Instrument Service v2012.12.0.3'
_computing_data_reduction 'SAINT V8.32B (Bruker AXS Inc., 2013)'
_computing_structure_refinement
;
SHELX, G.M. Sheldrick, Acta Cryst.
(2008). A64, 112-122
;
_computing_structure_solution 'SHELXS-97 (Sheldrick, 2008)'
_diffrn_ambient_temperature 110
_diffrn_detector_area_resol_mean 8.3333
_diffrn_measured_fraction_theta_full 0.999
_diffrn_measured_fraction_theta_max 0.999
_diffrn_measurement_device_type 'Bruker-Nonius X8 Kappa APEX II'
_diffrn_measurement_method 'phi and omega scans'
_diffrn_radiation_monochromator graphite
_diffrn_radiation_type MoK\a
_diffrn_radiation_wavelength 0.71073
_diffrn_reflns_av_R_equivalents 0.0309
_diffrn_reflns_av_sigmaI/netI 0.0260
_diffrn_reflns_limit_h_max 18
_diffrn_reflns_limit_h_min -18
_diffrn_reflns_limit_k_max 23
_diffrn_reflns_limit_k_min -23
_diffrn_reflns_limit_l_max 29
_diffrn_reflns_limit_l_min -29
_diffrn_reflns_number 105192
_diffrn_reflns_theta_full 27.48
_diffrn_reflns_theta_max 27.48
_diffrn_reflns_theta_min 1.43
_diffrn_source 'fine-focus sealed tube'
_exptl_absorpt_coefficient_mu 0.464
_exptl_absorpt_correction_T_max 0.75
_exptl_absorpt_correction_T_min 0.63
_exptl_absorpt_correction_type multi-scan
_exptl_absorpt_process_details 'SADABS V2012/1 (Bruker AXS Inc.)'
_exptl_crystal_colour 'dark green'
_exptl_crystal_density_diffrn 1.207
_exptl_crystal_density_method 'not measured'
_exptl_crystal_description block
_exptl_crystal_F_000 2304
_exptl_crystal_size_max 0.600
_exptl_crystal_size_mid 0.410
_exptl_crystal_size_min 0.240
_refine_diff_density_max 1.468
_refine_diff_density_min -1.076
_refine_ls_extinction_method none
_refine_ls_goodness_of_fit_ref 1.121
_refine_ls_hydrogen_treatment constr
_refine_ls_matrix_type full
_refine_ls_number_parameters 714
_refine_ls_number_reflns 13674
_refine_ls_number_restraints 15
_refine_ls_restrained_S_all 1.128
_refine_ls_R_factor_all 0.1059
_refine_ls_R_factor_gt 0.0866
_refine_ls_shift/su_max 0.001
_refine_ls_shift/su_mean 0.000
_refine_ls_structure_factor_coef Fsqd
_refine_ls_weighting_details
;
w=1/[\s^2^(Fo^2^)+(0.0315P)^2^+25.0476P]
where P=(Fo^2^+2Fc^2^)/3
;
_refine_ls_weighting_scheme calc
_refine_ls_wR_factor_gt 0.1891
_refine_ls_wR_factor_ref 0.2017
_reflns_number_gt 11045
_reflns_number_total 13674
_reflns_threshold_expression 'I > 2\s(I)'
_cod_data_source_file d1sc02965g2.cif
_cod_data_source_block I
_cod_database_code 1564607

loop_
_space_group_symop_operation_xyz
'x, y, z'
'-x, y+1/2, -z+1/2'
'-x, -y, -z'
'x, -y-1/2, z-1/2'

loop_
_atom_site_type_symbol
_atom_site_label
_atom_site_fract_x
_atom_site_fract_y
_atom_site_fract_z
_atom_site_U_iso_or_equiv
_atom_site_adp_type
_atom_site_calc_flag
_atom_site_refinement_flags_adp
_atom_site_refinement_flags_occupancy
_atom_site_refinement_flags_posn
_atom_site_occupancy
_atom_site_disorder_assembly
_atom_site_disorder_group
Zn Zn1 0.45687(3) 0.73448(3) 0.31979(2) 0.03355(13) Uani d . . . 1.0 . .
O O1 0.3291(2) 0.76554(16) 0.28830(13) 0.0371(6) Uani d . . . 1.0 . .
O O2 0.42252(18) 0.65681(15) 0.24942(12) 0.0328(6) Uani d . . . 1.0 . .
O O3 -0.3073(2) 0.5885(2) 0.15490(15) 0.0505(8) Uani d . . . 1.0 . .
O O4 -0.0663(2) 0.5742(2) 0.30982(15) 0.0568(10) Uani d . . . 1.0 . .
N N1 0.4797(2) 0.8100(2) 0.39569(15) 0.0365(8) Uani d . . . 1.0 . .
N N2 0.5718(3) 0.8066(2) 0.42121(14) 0.0363(8) Uani d . . . 1.0 . .
N N3 0.5806(2) 0.76669(19) 0.29496(14) 0.0339(7) Uani d . . . 1.0 . .
N N4 0.6547(2) 0.7606(2) 0.33777(15) 0.0371(8) Uani d . . . 1.0 . .
N N5 0.5082(3) 0.6562(2) 0.37977(15) 0.0372(8) Uani d . . . 1.0 . .
N N6 0.5940(2) 0.6721(2) 0.41014(15) 0.0368(8) Uani d . . . 1.0 . .
N N7 -0.2576(2) 0.5706(2) 0.20331(16) 0.0381(8) Uani d . . . 1.0 . .
N N8 -0.1432(2) 0.5636(2) 0.27602(16) 0.0399(8) Uani d . . . 1.0 . .
C C1 0.2849(3) 0.7225(2) 0.24961(17) 0.0339(9) Uani d . . . 1.0 . .
C C2 0.3385(2) 0.6626(2) 0.22712(17) 0.0290(8) Uani d . . . 1.0 . .
C C3 0.2924(3) 0.6136(2) 0.18273(18) 0.0349(9) Uani d . . . 1.0 . .
C C4 0.1986(3) 0.6242(2) 0.16561(19) 0.0379(9) Uani d . . . 1.0 . .
H H4 0.1675 0.5929 0.1362 0.046 Uiso calc U . R 1.0 . .
C C5 0.1453(3) 0.6803(2) 0.18990(18) 0.0333(8) Uani d . . . 1.0 . .
C C6 0.1885(3) 0.7288(2) 0.23064(17) 0.0325(8) Uani d . . . 1.0 . .
H H6 0.1535 0.7666 0.246 0.039 Uiso calc U . R 1.0 . .
C C7 0.3464(3) 0.5507(3) 0.1586(2) 0.0439(11) Uani d . . . 1.0 . .
C C8 0.4295(3) 0.5819(3) 0.1303(2) 0.0490(12) Uani d . . . 1.0 . .
H H8A 0.4713 0.6084 0.1603 0.074 Uiso calc U . R 1.0 . .
H H8B 0.4063 0.6153 0.0981 0.074 Uiso calc U . R 1.0 . .
H H8C 0.4637 0.5417 0.1145 0.074 Uiso calc U . R 1.0 . .
C C9 0.3812(3) 0.4979(3) 0.2087(2) 0.0486(12) Uani d . . . 1.0 . .
H H9A 0.4255 0.5233 0.238 0.073 Uiso calc U . R 1.0 . .
H H9B 0.4124 0.4563 0.1925 0.073 Uiso calc U . R 1.0 . .
H H9C 0.3282 0.4804 0.2275 0.073 Uiso calc U . R 1.0 . .
C C10 0.2855(4) 0.5076(3) 0.1104(3) 0.0664(17) Uani d . . . 1.0 . .
H H10A 0.3235 0.4705 0.0939 0.1 Uiso calc U . R 1.0 . .
H H10B 0.2594 0.5412 0.079 0.1 Uiso calc U . R 1.0 . .
H H10C 0.2345 0.4838 0.1276 0.1 Uiso calc U . R 1.0 . .
C C11 0.0420(3) 0.6816(2) 0.17140(17) 0.0324(8) Uani d . . . 1.0 . .
C C12 -0.0146(3) 0.6426(2) 0.20530(18) 0.0353(9) Uani d . . . 1.0 . .
H H12 0.0128 0.6183 0.2401 0.042 Uiso calc U . R 1.0 . .
C C13 -0.1108(3) 0.6386(2) 0.18886(18) 0.0339(9) Uani d . . . 1.0 . .
C C14 -0.1501(3) 0.6749(2) 0.13809(19) 0.0376(9) Uani d . . . 1.0 . .
H H14 -0.2154 0.6725 0.126 0.045 Uiso calc U . R 1.0 . .
C C15 -0.0928(3) 0.7147(3) 0.1051(2) 0.0449(11) Uani d . . . 1.0 . .
H H15 -0.1201 0.7395 0.0704 0.054 Uiso calc U . R 1.0 . .
C C16 0.0024(3) 0.7192(3) 0.1213(2) 0.0404(10) Uani d . . . 1.0 . .
C C17 0.0611(4) 0.7635(3) 0.0846(3) 0.0604(15) Uani d . . . 1.0 . .
H H17A 0.0998 0.7306 0.0641 0.091 Uiso calc U . R 1.0 . .
H H17B 0.1012 0.7967 0.1103 0.091 Uiso calc U . R 1.0 . .
H H17C 0.0203 0.7921 0.0554 0.091 Uiso calc U . R 1.0 . .
C C18 -0.1696(3) 0.5929(2) 0.22222(18) 0.0349(9) Uani d . . . 1.0 . .
C C19 -0.2110(3) 0.5060(3) 0.2909(2) 0.0423(10) Uani d . . . 1.0 . .
C C20 -0.2997(3) 0.5289(2) 0.2499(2) 0.0389(9) Uani d . . . 1.0 . .
C C21 -0.2188(4) 0.5097(3) 0.3568(2) 0.0572(14) Uani d . . . 1.0 . .
H H21A -0.1614 0.4908 0.3792 0.086 Uiso calc U . R 1.0 . .
H H21B -0.272 0.4802 0.3653 0.086 Uiso calc U . R 1.0 . .
H H21C -0.2281 0.5607 0.3681 0.086 Uiso calc U . R 1.0 . .
C C22 -0.1705(4) 0.4327(3) 0.2748(3) 0.0671(16) Uani d . . . 1.0 . .
H H22A -0.1644 0.4321 0.2324 0.101 Uiso calc U . R 1.0 . .
H H22B -0.2122 0.3931 0.2837 0.101 Uiso calc U . R 1.0 . .
H H22C -0.109 0.4258 0.2978 0.101 Uiso calc U . R 1.0 . .
C C23 -0.3616(3) 0.5822(3) 0.2778(2) 0.0442(11) Uani d . . . 1.0 . .
H H23A -0.3234 0.6223 0.2964 0.066 Uiso calc U . R 1.0 . .
H H23B -0.3923 0.5568 0.3079 0.066 Uiso calc U . R 1.0 . .
H H23C -0.409 0.6019 0.2473 0.066 Uiso calc U . R 1.0 . .
C C24 -0.3582(4) 0.4662(3) 0.2214(2) 0.0568(13) Uani d . . . 1.0 . .
H H24A -0.4079 0.4857 0.1922 0.085 Uiso calc U . R 1.0 . .
H H24B -0.386 0.4392 0.2519 0.085 Uiso calc U . R 1.0 . .
H H24C -0.3185 0.4332 0.2017 0.085 Uiso calc U . R 1.0 . .
C C25 0.4383(3) 0.8600(2) 0.42629(17) 0.0347(9) Uani d . . . 1.0 . .
C C26 0.5040(3) 0.8892(2) 0.47110(17) 0.0367(9) Uani d . . . 1.0 . .
H H26 0.4933 0.9261 0.4988 0.044 Uiso calc U . R 1.0 . .
C C27 0.5859(3) 0.8541(2) 0.46698(18) 0.0372(9) Uani d . . . 1.0 . .
C C28 0.3377(3) 0.8763(3) 0.41646(18) 0.0394(10) Uani d . . . 1.0 . .
C C29 0.2714(4) 0.8233(3) 0.3967(2) 0.0495(12) Uani d . . . 1.0 . .
H H29 0.2915 0.776 0.3865 0.059 Uiso calc U . R 1.0 . .
C C30 0.1771(4) 0.8382(3) 0.3916(2) 0.0573(14) Uani d . . . 1.0 . .
H H30 0.1334 0.8017 0.3767 0.069 Uiso calc U . R 1.0 . .
C C31 0.1454(3) 0.9060(4) 0.4078(2) 0.0583(15) Uani d . . . 1.0 . .
C C32 0.2111(4) 0.9588(4) 0.4268(3) 0.0630(15) Uani d . . . 1.0 . .
H H32 0.1909 1.006 0.4372 0.076 Uiso calc U . R 1.0 . .
C C33 0.3056(4) 0.9441(3) 0.4311(2) 0.0534(12) Uani d . . . 1.0 . .
H H33 0.3492 0.9814 0.4443 0.064 Uiso calc U . R 1.0 . .
C C34 0.0429(4) 0.9143(4) 0.4067(3) 0.080(2) Uani d . . D 1.0 . .
H H34 0.0124 0.8852 0.3723 0.096 Uiso calc U . R 1.0 . .
C C35 0.0055(5) 0.8861(6) 0.4615(4) 0.121(3) Uani d . . D 1.0 . .
H H35A 0.0118 0.8327 0.4633 0.182 Uiso calc U . R 1.0 . .
H H35B -0.0605 0.8994 0.4598 0.182 Uiso calc U . R 1.0 . .
H H35C 0.0409 0.9079 0.4967 0.182 Uiso calc U . R 1.0 . .
C C36 0.0122(6) 0.9913(5) 0.3970(6) 0.151(5) Uani d . . D 1.0 . .
H H36A 0.0613 1.0242 0.4151 0.226 Uiso calc U . R 1.0 . .
H H36B -0.045 0.9994 0.4149 0.226 Uiso calc U . R 1.0 . .
H H36C 0 1.0011 0.3544 0.226 Uiso calc U . R 1.0 . .
C C37 0.6772(3) 0.8604(3) 0.5061(2) 0.0478(11) Uani d . . . 1.0 . .
H H37A 0.724 0.8815 0.4836 0.072 Uiso calc U . R 1.0 . .
H H37B 0.6976 0.8118 0.5204 0.072 Uiso calc U . R 1.0 . .
H H37C 0.6696 0.8921 0.5398 0.072 Uiso calc U . R 1.0 . .
C C38 0.6145(3) 0.7743(2) 0.24340(18) 0.0346(9) Uani d . . . 1.0 . .
C C39 0.7120(3) 0.7726(3) 0.2531(2) 0.0422(10) Uani d . . . 1.0 . .
H H39 0.7533 0.7767 0.224 0.051 Uiso calc U . R 1.0 . .
C C40 0.7361(3) 0.7637(3) 0.3131(2) 0.0428(10) Uani d . . . 1.0 . .
C C41 0.5521(3) 0.7851(2) 0.18766(18) 0.0355(9) Uani d . . . 1.0 . .
C C42 0.4651(3) 0.8176(3) 0.18809(19) 0.0435(11) Uani d . . . 1.0 . .
H H42 0.4475 0.8347 0.2244 0.052 Uiso calc U . R 1.0 . .
C C43 0.4039(3) 0.8254(3) 0.13667(19) 0.0435(11) Uani d . . . 1.0 . .
H H43 0.3445 0.847 0.1383 0.052 Uiso calc U . R 1.0 . .
C C44 0.4280(3) 0.8021(3) 0.08221(19) 0.0418(10) Uani d . . . 1.0 . .
C C45 0.5160(3) 0.7723(3) 0.08214(19) 0.0469(12) Uani d . . . 1.0 . .
H H45 0.5354 0.7578 0.0456 0.056 Uiso calc U . R 1.0 . .
C C46 0.5762(3) 0.7633(3) 0.1335(2) 0.0420(10) Uani d . . . 1.0 . .
H H46 0.6355 0.7417 0.1317 0.05 Uiso calc U . R 1.0 . .
C C47 0.3577(3) 0.8055(3) 0.0265(2) 0.0497(12) Uani d . . . 1.0 . .
H H47 0.3908 0.7934 -0.0082 0.06 Uiso calc U . R 1.0 . .
C C48 0.2852(4) 0.7468(4) 0.0319(3) 0.078(2) Uani d . . . 1.0 . .
H H48A 0.314 0.6985 0.0301 0.117 Uiso calc U . R 1.0 . .
H H48B 0.2342 0.7518 -0.0007 0.117 Uiso calc U . R 1.0 . .
H H48C 0.2606 0.7522 0.0697 0.117 Uiso calc U . R 1.0 . .
C C49 0.3118(6) 0.8787(4) 0.0156(3) 0.101(3) Uani d . . . 1.0 . .
H H49A 0.2743 0.8895 0.0474 0.152 Uiso calc U . R 1.0 . .
H H49B 0.2714 0.8779 -0.0224 0.152 Uiso calc U . R 1.0 . .
H H49C 0.3597 0.9165 0.0148 0.152 Uiso calc U . R 1.0 . .
C C50 0.8306(3) 0.7586(4) 0.3478(2) 0.0591(14) Uani d . . . 1.0 . .
H H50A 0.8392 0.7989 0.3763 0.089 Uiso calc U . R 1.0 . .
H H50B 0.8781 0.7617 0.3208 0.089 Uiso calc U . R 1.0 . .
H H50C 0.8367 0.7119 0.3689 0.089 Uiso calc U . R 1.0 . .
C C51 0.4844(3) 0.5892(2) 0.39735(19) 0.0386(9) Uani d . . . 1.0 . .
C C52 0.5556(3) 0.5629(3) 0.4393(2) 0.0467(11) Uani d . . . 1.0 . .
H H52 0.557 0.5169 0.4589 0.056 Uiso calc U . R 1.0 . .
C C53 0.6231(3) 0.6161(3) 0.4467(2) 0.0437(11) Uani d . . . 1.0 . .
C C54 0.3943(3) 0.5548(3) 0.3761(2) 0.0417(10) Uani d . . . 1.0 . .
C C55 0.3146(3) 0.5961(3) 0.3594(2) 0.0432(10) Uani d . . . 1.0 . .
H H55 0.3186 0.6479 0.3605 0.052 Uiso calc U . R 1.0 . .
C C56 0.2294(3) 0.5634(3) 0.3414(2) 0.0456(11) Uani d . . . 1.0 . .
H H56 0.1765 0.5933 0.3297 0.055 Uiso calc U . R 1.0 . .
C C57 0.2196(3) 0.4887(3) 0.3399(2) 0.0496(11) Uani d . . . 1.0 . .
C C58 0.2985(4) 0.4471(3) 0.3561(2) 0.0531(12) Uani d . . . 1.0 . .
H H58 0.2934 0.3953 0.3551 0.064 Uiso calc U . R 1.0 . .
C C59 0.3855(3) 0.4786(3) 0.3740(2) 0.0474(11) Uani d . . . 1.0 . .
H H59 0.4385 0.4485 0.3847 0.057 Uiso calc U . R 1.0 . .
C C60 0.1247(4) 0.4565(3) 0.3189(3) 0.0723(18) Uani d . . D 1.0 . .
H H60 0.0758 0.493 0.326 0.087 Uiso calc U P R 0.677(6) A 1
H H60A 0.085 0.4903 0.2918 0.087 Uiso calc U P R 0.323(6) A 2
C C61 0.1181(6) 0.4422(5) 0.2509(3) 0.0640(15) Uani d . P D 0.677(6) A 1
H H61A 0.126 0.4885 0.2304 0.096 Uiso calc U P R 0.677(6) A 1
H H61B 0.057 0.4212 0.2365 0.096 Uiso calc U P R 0.677(6) A 1
H H61C 0.1673 0.408 0.2432 0.096 Uiso calc U P R 0.677(6) A 1
C C62 0.1056(6) 0.3865(4) 0.3492(4) 0.0640(15) Uani d . P D 0.677(6) A 1
H H62A 0.1575 0.3525 0.3472 0.096 Uiso calc U P R 0.677(6) A 1
H H62B 0.0477 0.3648 0.3296 0.096 Uiso calc U P R 0.677(6) A 1
H H62C 0.0991 0.3965 0.3908 0.096 Uiso calc U P R 0.677(6) A 1
C C61A 0.1153(12) 0.3766(5) 0.2985(9) 0.0640(15) Uani d . P D 0.323(6) A 2
H H61D 0.139 0.3714 0.2603 0.096 Uiso calc U P R 0.323(6) A 2
H H61E 0.0494 0.3621 0.2942 0.096 Uiso calc U P R 0.323(6) A 2
H H61F 0.1514 0.3451 0.3278 0.096 Uiso calc U P R 0.323(6) A 2
C C62A 0.0833(11) 0.4429(10) 0.3784(5) 0.0640(15) Uani d . P D 0.323(6) A 2
H H62D 0.1276 0.4141 0.4053 0.096 Uiso calc U P R 0.323(6) A 2
H H62E 0.0242 0.4162 0.3702 0.096 Uiso calc U P R 0.323(6) A 2
H H62F 0.0722 0.49 0.3969 0.096 Uiso calc U P R 0.323(6) A 2
C C63 0.7127(3) 0.6177(3) 0.4877(2) 0.0539(13) Uani d . . . 1.0 . .
H H63A 0.7644 0.628 0.4651 0.081 Uiso calc U . R 1.0 . .
H H63B 0.7228 0.5702 0.5074 0.081 Uiso calc U . R 1.0 . .
H H63C 0.7097 0.656 0.5175 0.081 Uiso calc U . R 1.0 . .
B B1 0.6388(3) 0.7477(3) 0.4026(2) 0.0382(11) Uani d . . . 1.0 . .
H H1 0.6998 0.7508 0.4288 0.046 Uiso calc U . R 1.0 . .

loop_
_atom_site_aniso_label
_atom_site_aniso_U_11
_atom_site_aniso_U_22
_atom_site_aniso_U_33
_atom_site_aniso_U_12
_atom_site_aniso_U_13
_atom_site_aniso_U_23
Zn1 0.0313(2) 0.0381(3) 0.0304(2) -0.0016(2) 0.00041(17) -0.0028(2)
O1 0.0332(15) 0.0397(16) 0.0364(15) 0.0025(13) -0.0034(12) -0.0099(13)
O2 0.0259(14) 0.0382(15) 0.0333(14) -0.0009(11) 0.0006(11) -0.0048(12)
O3 0.0433(18) 0.061(2) 0.0444(18) -0.0106(16) -0.0042(15) 0.0061(16)
O4 0.0330(17) 0.090(3) 0.0463(19) 0.0025(17) 0.0011(14) 0.0204(19)
N1 0.0356(19) 0.044(2) 0.0290(17) -0.0007(16) 0.0012(14) -0.0027(15)
N2 0.041(2) 0.041(2) 0.0260(16) -0.0030(16) -0.0001(14) -0.0009(14)
N3 0.0353(18) 0.0370(18) 0.0283(16) -0.0029(15) 0.0003(13) -0.0046(14)
N4 0.0350(19) 0.0406(19) 0.0345(18) -0.0040(15) 0.0001(14) -0.0014(15)
N5 0.0376(19) 0.0387(19) 0.0357(18) -0.0027(15) 0.0066(15) 0.0002(15)
N6 0.0320(18) 0.042(2) 0.0362(18) 0.0032(15) 0.0050(14) 0.0000(15)
N7 0.0357(19) 0.041(2) 0.0382(19) -0.0026(15) 0.0084(15) 0.0001(16)
N8 0.0291(18) 0.051(2) 0.0404(19) 0.0048(16) 0.0074(15) 0.0068(17)
C1 0.033(2) 0.038(2) 0.0305(19) -0.0025(17) 0.0032(16) -0.0024(16)
C2 0.0192(17) 0.037(2) 0.0305(18) -0.0036(15) 0.0030(14) -0.0018(16)
C3 0.027(2) 0.043(2) 0.035(2) -0.0040(17) 0.0057(16) -0.0083(18)
C4 0.034(2) 0.045(2) 0.036(2) -0.0050(18) 0.0090(17) -0.0121(18)
C5 0.0277(19) 0.040(2) 0.033(2) -0.0018(17) 0.0064(16) 0.0002(17)
C6 0.031(2) 0.037(2) 0.0298(19) 0.0011(17) 0.0024(15) -0.0047(16)
C7 0.032(2) 0.053(3) 0.048(3) -0.001(2) 0.0098(19) -0.020(2)
C8 0.040(3) 0.071(3) 0.040(2) 0.003(2) 0.017(2) -0.008(2)
C9 0.038(2) 0.044(3) 0.067(3) 0.000(2) 0.020(2) -0.013(2)
C10 0.039(3) 0.082(4) 0.077(4) 0.007(3) 0.003(3) -0.051(3)
C11 0.0284(19) 0.035(2) 0.034(2) 0.0014(16) 0.0050(16) -0.0054(16)
C12 0.028(2) 0.044(2) 0.034(2) 0.0024(17) 0.0042(16) 0.0003(18)
C13 0.028(2) 0.039(2) 0.035(2) 0.0015(17) 0.0072(16) -0.0009(17)
C14 0.0232(19) 0.046(2) 0.043(2) 0.0046(17) 0.0017(16) 0.0039(19)
C15 0.040(2) 0.053(3) 0.042(2) 0.006(2) 0.0042(19) 0.013(2)
C16 0.029(2) 0.050(3) 0.043(2) 0.0022(18) 0.0059(17) 0.005(2)
C17 0.041(3) 0.080(4) 0.061(3) -0.002(3) 0.007(2) 0.027(3)
C18 0.030(2) 0.040(2) 0.036(2) 0.0037(17) 0.0069(16) -0.0003(17)
C19 0.042(2) 0.045(3) 0.042(2) 0.003(2) 0.0131(19) 0.007(2)
C20 0.038(2) 0.036(2) 0.044(2) -0.0027(18) 0.0122(19) -0.0003(18)
C21 0.050(3) 0.078(4) 0.045(3) 0.001(3) 0.014(2) 0.015(3)
C22 0.074(4) 0.049(3) 0.083(4) 0.019(3) 0.031(3) 0.015(3)
C23 0.034(2) 0.046(3) 0.054(3) -0.0026(19) 0.013(2) -0.002(2)
C24 0.065(3) 0.046(3) 0.061(3) -0.017(3) 0.015(3) -0.003(2)
C25 0.043(2) 0.037(2) 0.0243(18) -0.0062(18) 0.0045(16) 0.0011(16)
C26 0.045(2) 0.039(2) 0.0265(19) -0.0041(19) 0.0035(17) -0.0017(16)
C27 0.043(2) 0.039(2) 0.0283(19) -0.0026(19) 0.0004(17) 0.0042(17)
C28 0.041(2) 0.050(3) 0.0269(19) -0.002(2) 0.0046(17) -0.0037(18)
C29 0.051(3) 0.063(3) 0.035(2) -0.008(2) 0.009(2) -0.006(2)
C30 0.052(3) 0.084(4) 0.036(2) -0.014(3) 0.005(2) -0.011(3)
C31 0.036(3) 0.101(5) 0.038(2) -0.004(3) 0.004(2) -0.002(3)
C32 0.050(3) 0.073(4) 0.066(4) 0.008(3) 0.007(3) -0.014(3)
C33 0.043(3) 0.062(3) 0.055(3) -0.001(2) 0.005(2) -0.009(2)
C34 0.042(3) 0.134(7) 0.062(4) 0.009(4) 0.002(3) -0.008(4)
C35 0.064(5) 0.191(10) 0.120(7) -0.006(6) 0.050(5) -0.007(7)
C36 0.067(5) 0.124(8) 0.261(14) 0.028(5) 0.020(7) 0.077(9)
C37 0.054(3) 0.052(3) 0.033(2) 0.000(2) -0.010(2) -0.004(2)
C38 0.038(2) 0.031(2) 0.035(2) -0.0076(17) 0.0070(17) -0.0030(16)
C39 0.039(2) 0.048(3) 0.040(2) -0.011(2) 0.0077(19) 0.002(2)
C40 0.035(2) 0.048(3) 0.045(2) -0.012(2) 0.0064(19) -0.002(2)
C41 0.039(2) 0.033(2) 0.034(2) -0.0073(17) 0.0073(17) -0.0050(17)
C42 0.059(3) 0.045(3) 0.028(2) 0.009(2) 0.0126(19) -0.0050(18)
C43 0.044(3) 0.054(3) 0.034(2) 0.013(2) 0.0113(19) -0.002(2)
C44 0.040(2) 0.052(3) 0.035(2) -0.008(2) 0.0130(18) -0.0092(19)
C45 0.041(2) 0.071(3) 0.031(2) -0.011(2) 0.0122(18) -0.017(2)
C46 0.030(2) 0.056(3) 0.042(2) -0.003(2) 0.0116(18) -0.009(2)
C47 0.044(3) 0.076(4) 0.031(2) -0.002(2) 0.0097(19) -0.010(2)
C48 0.055(3) 0.116(6) 0.060(4) -0.023(4) -0.006(3) -0.014(4)
C49 0.138(7) 0.092(5) 0.058(4) 0.014(5) -0.045(4) -0.009(4)
C50 0.032(2) 0.092(4) 0.053(3) -0.015(3) 0.003(2) 0.005(3)
C51 0.035(2) 0.044(2) 0.038(2) 0.0043(18) 0.0112(18) 0.0031(19)
C52 0.041(3) 0.054(3) 0.047(3) 0.007(2) 0.013(2) 0.016(2)
C53 0.040(2) 0.055(3) 0.038(2) 0.010(2) 0.0123(19) 0.009(2)
C54 0.044(2) 0.045(3) 0.039(2) 0.001(2) 0.0140(19) 0.0046(19)
C55 0.041(2) 0.045(3) 0.046(2) 0.000(2) 0.012(2) 0.003(2)
C56 0.038(2) 0.051(3) 0.048(3) 0.002(2) 0.008(2) 0.002(2)
C57 0.042(3) 0.057(3) 0.050(3) 0.001(2) 0.008(2) 0.000(2)
C58 0.063(3) 0.040(3) 0.059(3) -0.004(2) 0.017(3) 0.000(2)
C59 0.044(3) 0.050(3) 0.050(3) 0.009(2) 0.014(2) 0.006(2)
C60 0.048(3) 0.059(4) 0.107(5) -0.002(3) 0.000(3) -0.009(3)
C61 0.042(3) 0.059(3) 0.088(4) -0.003(2) -0.001(3) 0.008(3)
C62 0.042(3) 0.059(3) 0.088(4) -0.003(2) -0.001(3) 0.008(3)
C61A 0.042(3) 0.059(3) 0.088(4) -0.003(2) -0.001(3) 0.008(3)
C62A 0.042(3) 0.059(3) 0.088(4) -0.003(2) -0.001(3) 0.008(3)
C63 0.042(3) 0.069(3) 0.048(3) 0.011(2) -0.001(2) 0.012(2)
B1 0.031(2) 0.050(3) 0.034(2) -0.004(2) 0.0048(19) -0.001(2)

loop_
_atom_type_symbol
_atom_type_description
_atom_type_scat_dispersion_real
_atom_type_scat_dispersion_imag
_atom_type_scat_source
C C 0.0033 0.0016 'International Tables Vol C Tables 4.2.6.8 and 6.1.1.4'
H H 0.0000 0.0000 'International Tables Vol C Tables 4.2.6.8 and 6.1.1.4'
N N 0.0061 0.0033 'International Tables Vol C Tables 4.2.6.8 and 6.1.1.4'
O O 0.0106 0.0060 'International Tables Vol C Tables 4.2.6.8 and 6.1.1.4'
B B 0.0013 0.0007 'International Tables Vol C Tables 4.2.6.8 and 6.1.1.4'
Zn Zn 0.2839 1.4301 'International Tables Vol C Tables 4.2.6.8 and 6.1.1.4'
Cl Cl 0.1484 0.1585 'International Tables Vol C Tables 4.2.6.8 and 6.1.1.4'

loop_
_geom_angle_atom_site_label_1
_geom_angle_atom_site_label_2
_geom_angle_atom_site_label_3
_geom_angle_site_symmetry_1
_geom_angle_site_symmetry_3
_geom_angle
_geom_angle_publ_flag
O1 Zn1 O2 . . 78.73(11) ?
O1 Zn1 N1 . . 98.20(12) ?
O1 Zn1 N3 . . 129.08(14) ?
O1 Zn1 N5 . . 133.06(14) ?
O2 Zn1 N1 . . 174.24(12) ?
N3 Zn1 O2 . . 96.31(12) ?
N3 Zn1 N1 . . 89.41(13) ?
N3 Zn1 N5 . . 97.64(14) ?
N5 Zn1 O2 . . 93.71(13) ?
N5 Zn1 N1 . . 84.81(14) ?
C1 O1 Zn1 . . 115.5(3) ?
C2 O2 Zn1 . . 111.3(2) ?
N2 N1 Zn1 . . 109.8(2) ?
C25 N1 Zn1 . . 143.7(3) ?
C25 N1 N2 . . 106.4(3) ?
N1 N2 B1 . . 121.3(3) ?
C27 N2 N1 . . 109.6(3) ?
C27 N2 B1 . . 128.5(4) ?
N4 N3 Zn1 . . 114.7(3) ?
C38 N3 Zn1 . . 135.3(3) ?
C38 N3 N4 . . 107.1(3) ?
N3 N4 C40 . . 110.0(3) ?
N3 N4 B1 . . 119.9(3) ?
C40 N4 B1 . . 130.0(4) ?
N6 N5 Zn1 . . 114.4(3) ?
C51 N5 Zn1 . . 138.5(3) ?
C51 N5 N6 . . 107.0(4) ?
N5 N6 B1 . . 119.9(3) ?
C53 N6 N5 . . 109.8(4) ?
C53 N6 B1 . . 130.1(4) ?
O3 N7 C18 . . 126.7(4) ?
O3 N7 C20 . . 120.5(3) ?
C18 N7 C20 . . 112.3(3) ?
O4 N8 C18 . . 127.4(4) ?
O4 N8 C19 . . 120.5(4) ?
C18 N8 C19 . . 111.6(4) ?
O1 C1 C2 . . 117.2(4) ?
O1 C1 C6 . . 122.8(4) ?
C6 C1 C2 . . 119.9(4) ?
O2 C2 C1 . . 116.4(3) ?
O2 C2 C3 . . 124.2(4) ?
C3 C2 C1 . . 119.3(3) ?
C2 C3 C7 . . 120.4(4) ?
C4 C3 C2 . . 117.3(4) ?
C4 C3 C7 . . 122.2(4) ?
C3 C4 H4 . . 118.3 ?
C3 C4 C5 . . 123.4(4) ?
C5 C4 H4 . . 118.3 ?
C4 C5 C11 . . 117.9(4) ?
C6 C5 C4 . . 120.1(4) ?
C6 C5 C11 . . 121.9(4) ?
C1 C6 H6 . . 120.0 ?
C5 C6 C1 . . 119.9(4) ?
C5 C6 H6 . . 120.0 ?
C3 C7 C8 . . 109.4(4) ?
C3 C7 C10 . . 111.8(4) ?
C9 C7 C3 . . 109.9(4) ?
C9 C7 C8 . . 110.2(4) ?
C9 C7 C10 . . 108.3(4) ?
C10 C7 C8 . . 107.1(4) ?
C7 C8 H8A . . 109.5 ?
C7 C8 H8B . . 109.5 ?
C7 C8 H8C . . 109.5 ?
H8A C8 H8B . . 109.5 ?
H8A C8 H8C . . 109.5 ?
H8B C8 H8C . . 109.5 ?
C7 C9 H9A . . 109.5 ?
C7 C9 H9B . . 109.5 ?
C7 C9 H9C . . 109.5 ?
H9A C9 H9B . . 109.5 ?
H9A C9 H9C . . 109.5 ?
H9B C9 H9C . . 109.5 ?
C7 C10 H10A . . 109.5 ?
C7 C10 H10B . . 109.5 ?
C7 C10 H10C . . 109.5 ?
H10A C10 H10B . . 109.5 ?
H10A C10 H10C . . 109.5 ?
H10B C10 H10C . . 109.5 ?
C12 C11 C5 . . 118.1(4) ?
C16 C11 C5 . . 121.9(4) ?
C16 C11 C12 . . 120.0(4) ?
C11 C12 H12 . . 119.5 ?
C11 C12 C13 . . 121.0(4) ?
C13 C12 H12 . . 119.5 ?
C12 C13 C18 . . 120.9(4) ?
C14 C13 C12 . . 118.9(4) ?
C14 C13 C18 . . 120.0(4) ?
C13 C14 H14 . . 120.3 ?
C13 C14 C15 . . 119.5(4) ?
C15 C14 H14 . . 120.3 ?
C14 C15 H15 . . 119.1 ?
C16 C15 C14 . . 121.8(4) ?
C16 C15 H15 . . 119.1 ?
C11 C16 C17 . . 121.4(4) ?
C15 C16 C11 . . 118.8(4) ?
C15 C16 C17 . . 119.8(4) ?
C16 C17 H17A . . 109.5 ?
C16 C17 H17B . . 109.5 ?
C16 C17 H17C . . 109.5 ?
H17A C17 H17B . . 109.5 ?
H17A C17 H17C . . 109.5 ?
H17B C17 H17C . . 109.5 ?
N7 C18 C13 . . 126.1(4) ?
N8 C18 N7 . . 108.2(4) ?
N8 C18 C13 . . 125.6(4) ?
N8 C19 C20 . . 100.8(3) ?
N8 C19 C21 . . 109.0(4) ?
N8 C19 C22 . . 106.1(4) ?
C21 C19 C20 . . 115.0(4) ?
C21 C19 C22 . . 110.9(4) ?
C22 C19 C20 . . 113.9(4) ?
N7 C20 C19 . . 100.6(3) ?
N7 C20 C23 . . 106.6(4) ?
N7 C20 C24 . . 109.6(4) ?
C23 C20 C19 . . 114.1(4) ?
C23 C20 C24 . . 109.8(4) ?
C24 C20 C19 . . 115.3(4) ?
C19 C21 H21A . . 109.5 ?
C19 C21 H21B . . 109.5 ?
C19 C21 H21C . . 109.5 ?
H21A C21 H21B . . 109.5 ?
H21A C21 H21C . . 109.5 ?
H21B C21 H21C . . 109.5 ?
C19 C22 H22A . . 109.5 ?
C19 C22 H22B . . 109.5 ?
C19 C22 H22C . . 109.5 ?
H22A C22 H22B . . 109.5 ?
H22A C22 H22C . . 109.5 ?
H22B C22 H22C . . 109.5 ?
C20 C23 H23A . . 109.5 ?
C20 C23 H23B . . 109.5 ?
C20 C23 H23C . . 109.5 ?
H23A C23 H23B . . 109.5 ?
H23A C23 H23C . . 109.5 ?
H23B C23 H23C . . 109.5 ?
C20 C24 H24A . . 109.5 ?
C20 C24 H24B . . 109.5 ?
C20 C24 H24C . . 109.5 ?
H24A C24 H24B . . 109.5 ?
H24A C24 H24C . . 109.5 ?
H24B C24 H24C . . 109.5 ?
N1 C25 C26 . . 109.4(4) ?
N1 C25 C28 . . 123.9(4) ?
C26 C25 C28 . . 126.5(4) ?
C25 C26 H26 . . 126.8 ?
C27 C26 C25 . . 106.4(4) ?
C27 C26 H26 . . 126.8 ?
N2 C27 C26 . . 108.1(4) ?
N2 C27 C37 . . 122.8(4) ?
C26 C27 C37 . . 129.0(4) ?
C29 C28 C25 . . 122.2(4) ?
C33 C28 C25 . . 120.1(4) ?
C33 C28 C29 . . 117.6(5) ?
C28 C29 H29 . . 119.4 ?
C30 C29 C28 . . 121.2(5) ?
C30 C29 H29 . . 119.4 ?
C29 C30 H30 . . 119.6 ?
C29 C30 C31 . . 120.8(5) ?
C31 C30 H30 . . 119.6 ?
C30 C31 C34 . . 116.8(5) ?
C32 C31 C30 . . 118.0(5) ?
C32 C31 C34 . . 125.1(6) ?
C31 C32 H32 . . 119.4 ?
C33 C32 C31 . . 121.1(6) ?
C33 C32 H32 . . 119.4 ?
C28 C33 C32 . . 121.2(5) ?
C28 C33 H33 . . 119.4 ?
C32 C33 H33 . . 119.4 ?
C31 C34 H34 . . 107.2 ?
C31 C34 C35 . . 114.4(5) ?
C35 C34 H34 . . 107.2 ?
C36 C34 C31 . . 112.3(6) ?
C36 C34 H34 . . 107.2 ?
C36 C34 C35 . . 108.3(7) ?
C34 C35 H35A . . 109.5 ?
C34 C35 H35B . . 109.5 ?
C34 C35 H35C . . 109.5 ?
H35A C35 H35B . . 109.5 ?
H35A C35 H35C . . 109.5 ?
H35B C35 H35C . . 109.5 ?
C34 C36 H36A . . 109.5 ?
C34 C36 H36B . . 109.5 ?
C34 C36 H36C . . 109.5 ?
H36A C36 H36B . . 109.5 ?
H36A C36 H36C . . 109.5 ?
H36B C36 H36C . . 109.5 ?
C27 C37 H37A . . 109.5 ?
C27 C37 H37B . . 109.5 ?
C27 C37 H37C . . 109.5 ?
H37A C37 H37B . . 109.5 ?
H37A C37 H37C . . 109.5 ?
H37B C37 H37C . . 109.5 ?
N3 C38 C39 . . 109.6(4) ?
N3 C38 C41 . . 121.2(4) ?
C39 C38 C41 . . 129.1(4) ?
C38 C39 H39 . . 126.9 ?
C40 C39 C38 . . 106.2(4) ?
C40 C39 H39 . . 126.9 ?
N4 C40 C39 . . 107.0(4) ?
N4 C40 C50 . . 123.9(4) ?
C39 C40 C50 . . 129.1(4) ?
C42 C41 C38 . . 120.2(4) ?
C46 C41 C38 . . 122.3(4) ?
C46 C41 C42 . . 117.5(4) ?
C41 C42 H42 . . 119.4 ?
C43 C42 C41 . . 121.2(4) ?
C43 C42 H42 . . 119.4 ?
C42 C43 H43 . . 119.5 ?
C42 C43 C44 . . 121.0(4) ?
C44 C43 H43 . . 119.5 ?
C43 C44 C47 . . 120.8(4) ?
C45 C44 C43 . . 117.1(4) ?
C45 C44 C47 . . 122.0(4) ?
C44 C45 H45 . . 119.1 ?
C46 C45 C44 . . 121.8(4) ?
C46 C45 H45 . . 119.1 ?
C41 C46 H46 . . 119.3 ?
C45 C46 C41 . . 121.4(4) ?
C45 C46 H46 . . 119.3 ?
C44 C47 H47 . . 108.3 ?
C48 C47 C44 . . 107.3(4) ?
C48 C47 H47 . . 108.3 ?
C49 C47 C44 . . 114.1(4) ?
C49 C47 H47 . . 108.3 ?
C49 C47 C48 . . 110.4(6) ?
C47 C48 H48A . . 109.5 ?
C47 C48 H48B . . 109.5 ?
C47 C48 H48C . . 109.5 ?
H48A C48 H48B . . 109.5 ?
H48A C48 H48C . . 109.5 ?
H48B C48 H48C . . 109.5 ?
C47 C49 H49A . . 109.5 ?
C47 C49 H49B . . 109.5 ?
C47 C49 H49C . . 109.5 ?
H49A C49 H49B . . 109.5 ?
H49A C49 H49C . . 109.5 ?
H49B C49 H49C . . 109.5 ?
C40 C50 H50A . . 109.5 ?
C40 C50 H50B . . 109.5 ?
C40 C50 H50C . . 109.5 ?
H50A C50 H50B . . 109.5 ?
H50A C50 H50C . . 109.5 ?
H50B C50 H50C . . 109.5 ?
N5 C51 C52 . . 108.9(4) ?
N5 C51 C54 . . 122.7(4) ?
C52 C51 C54 . . 128.3(4) ?
C51 C52 H52 . . 126.6 ?
C53 C52 C51 . . 106.8(4) ?
C53 C52 H52 . . 126.6 ?
N6 C53 C52 . . 107.5(4) ?
N6 C53 C63 . . 123.0(5) ?
C52 C53 C63 . . 129.5(4) ?
C55 C54 C51 . . 121.7(4) ?
C55 C54 C59 . . 117.6(5) ?
C59 C54 C51 . . 120.7(4) ?
C54 C55 H55 . . 119.3 ?
C56 C55 C54 . . 121.4(5) ?
C56 C55 H55 . . 119.3 ?
C55 C56 H56 . . 119.2 ?
C57 C56 C55 . . 121.5(5) ?
C57 C56 H56 . . 119.2 ?
C56 C57 C58 . . 117.5(5) ?
C56 C57 C60 . . 118.8(5) ?
C58 C57 C60 . . 123.7(5) ?
C57 C58 H58 . . 118.9 ?
C57 C58 C59 . . 122.2(5) ?
C59 C58 H58 . . 118.9 ?
C54 C59 H59 . . 120.1 ?
C58 C59 C54 . . 119.7(5) ?
C58 C59 H59 . . 120.1 ?
C57 C60 H60 . . 108.6 ?
C57 C60 H60A . . 112.3 ?
C57 C60 C61 . . 108.4(5) ?
C57 C60 C61A . . 120.5(8) ?
C57 C60 C62A . . 102.6(7) ?
C61 C60 H60 . . 108.6 ?
C62 C60 C57 . . 113.6(5) ?
C62 C60 H60 . . 108.6 ?
C62 C60 C61 . . 108.9(6) ?
C61A C60 H60A . . 112.3 ?
C61A C60 C62A . . 94.7(10) ?
C62A C60 H60A . . 112.3 ?
C60 C61 H61A . . 109.5 ?
C60 C61 H61B . . 109.5 ?
C60 C61 H61C . . 109.5 ?
H61A C61 H61B . . 109.5 ?
H61A C61 H61C . . 109.5 ?
H61B C61 H61C . . 109.5 ?
C60 C62 H62A . . 109.5 ?
C60 C62 H62B . . 109.5 ?
C60 C62 H62C . . 109.5 ?
H62A C62 H62B . . 109.5 ?
H62A C62 H62C . . 109.5 ?
H62B C62 H62C . . 109.5 ?
C60 C61A H61D . . 109.5 ?
C60 C61A H61E . . 109.5 ?
C60 C61A H61F . . 109.5 ?
H61D C61A H61E . . 109.5 ?
H61D C61A H61F . . 109.5 ?
H61E C61A H61F . . 109.5 ?
C60 C62A H62D . . 109.5 ?
C60 C62A H62E . . 109.5 ?
C60 C62A H62F . . 109.5 ?
H62D C62A H62E . . 109.5 ?
H62D C62A H62F . . 109.5 ?
H62E C62A H62F . . 109.5 ?
C53 C63 H63A . . 109.5 ?
C53 C63 H63B . . 109.5 ?
C53 C63 H63C . . 109.5 ?
H63A C63 H63B . . 109.5 ?
H63A C63 H63C . . 109.5 ?
H63B C63 H63C . . 109.5 ?
N2 B1 N4 . . 109.5(4) ?
N2 B1 N6 . . 107.9(3) ?
N2 B1 H1 . . 109.5 ?
N4 B1 N6 . . 111.1(4) ?
N4 B1 H1 . . 109.5 ?
N6 B1 H1 . . 109.5 ?

loop_
_geom_bond_atom_site_label_1
_geom_bond_atom_site_label_2
_geom_bond_site_symmetry_2
_geom_bond_distance
_geom_bond_publ_flag
Zn1 O1 . 1.976(3) ?
Zn1 O2 . 2.151(3) ?
Zn1 N1 . 2.204(3) ?
Zn1 N3 . 2.031(4) ?
Zn1 N5 . 2.051(4) ?
O1 C1 . 1.287(5) ?
O2 C2 . 1.259(4) ?
O3 N7 . 1.278(5) ?
O4 N8 . 1.282(5) ?
N1 N2 . 1.384(5) ?
N1 C25 . 1.338(5) ?
N2 C27 . 1.353(5) ?
N2 B1 . 1.542(6) ?
N3 N4 . 1.357(5) ?
N3 C38 . 1.338(5) ?
N4 C40 . 1.368(6) ?
N4 B1 . 1.544(6) ?
N5 N6 . 1.370(5) ?
N5 C51 . 1.346(6) ?
N6 C53 . 1.353(6) ?
N6 B1 . 1.545(6) ?
N7 C18 . 1.352(5) ?
N7 C20 . 1.500(5) ?
N8 C18 . 1.347(5) ?
N8 C19 . 1.506(6) ?
C1 C2 . 1.471(6) ?
C1 C6 . 1.409(6) ?
C2 C3 . 1.446(5) ?
C3 C4 . 1.375(6) ?
C3 C7 . 1.531(6) ?
C4 H4 . 0.95 ?
C4 C5 . 1.435(6) ?
C5 C6 . 1.375(6) ?
C5 C11 . 1.497(5) ?
C6 H6 . 0.95 ?
C7 C8 . 1.546(6) ?
C7 C9 . 1.528(7) ?
C7 C10 . 1.533(6) ?
C8 H8A . 0.98 ?
C8 H8B . 0.98 ?
C8 H8C . 0.98 ?
C9 H9A . 0.98 ?
C9 H9B . 0.98 ?
C9 H9C . 0.98 ?
C10 H10A . 0.98 ?
C10 H10B . 0.98 ?
C10 H10C . 0.98 ?
C11 C12 . 1.393(6) ?
C11 C16 . 1.390(6) ?
C12 H12 . 0.95 ?
C12 C13 . 1.395(6) ?
C13 C14 . 1.389(6) ?
C13 C18 . 1.471(6) ?
C14 H14 . 0.95 ?
C14 C15 . 1.394(6) ?
C15 H15 . 0.95 ?
C15 C16 . 1.380(6) ?
C16 C17 . 1.504(6) ?
C17 H17A . 0.98 ?
C17 H17B . 0.98 ?
C17 H17C . 0.98 ?
C19 C20 . 1.543(6) ?
C19 C21 . 1.520(6) ?
C19 C22 . 1.527(7) ?
C20 C23 . 1.517(6) ?
C20 C24 . 1.519(6) ?
C21 H21A . 0.98 ?
C21 H21B . 0.98 ?
C21 H21C . 0.98 ?
C22 H22A . 0.98 ?
C22 H22B . 0.98 ?
C22 H22C . 0.98 ?
C23 H23A . 0.98 ?
C23 H23B . 0.98 ?
C23 H23C . 0.98 ?
C24 H24A . 0.98 ?
C24 H24B . 0.98 ?
C24 H24C . 0.98 ?
C25 C26 . 1.406(6) ?
C25 C28 . 1.472(6) ?
C26 H26 . 0.95 ?
C26 C27 . 1.361(6) ?
C27 C37 . 1.497(6) ?
C28 C29 . 1.396(7) ?
C28 C33 . 1.380(7) ?
C29 H29 . 0.95 ?
C29 C30 . 1.379(7) ?
C30 H30 . 0.95 ?
C30 C31 . 1.387(8) ?
C31 C32 . 1.385(8) ?
C31 C34 . 1.485(7) ?
C32 H32 . 0.95 ?
C32 C33 . 1.382(7) ?
C33 H33 . 0.95 ?
C34 H34 . 1.0 ?
C34 C35 . 1.514(6) ?
C34 C36 . 1.483(6) ?
C35 H35A . 0.98 ?
C35 H35B . 0.98 ?
C35 H35C . 0.98 ?
C36 H36A . 0.98 ?
C36 H36B . 0.98 ?
C36 H36C . 0.98 ?
C37 H37A . 0.98 ?
C37 H37B . 0.98 ?
C37 H37C . 0.98 ?
C38 C39 . 1.398(6) ?
C38 C41 . 1.472(6) ?
C39 H39 . 0.95 ?
C39 C40 . 1.378(6) ?
C40 C50 . 1.489(6) ?
C41 C42 . 1.392(6) ?
C41 C46 . 1.385(6) ?
C42 H42 . 0.95 ?
C42 C43 . 1.381(6) ?
C43 H43 . 0.95 ?
C43 C44 . 1.399(6) ?
C44 C45 . 1.383(7) ?
C44 C47 . 1.521(6) ?
C45 H45 . 0.95 ?
C45 C46 . 1.373(6) ?
C46 H46 . 0.95 ?
C47 H47 . 1.0 ?
C47 C48 . 1.516(8) ?
C47 C49 . 1.499(9) ?
C48 H48A . 0.98 ?
C48 H48B . 0.98 ?
C48 H48C . 0.98 ?
C49 H49A . 0.98 ?
C49 H49B . 0.98 ?
C49 H49C . 0.98 ?
C50 H50A . 0.98 ?
C50 H50B . 0.98 ?
C50 H50C . 0.98 ?
C51 C52 . 1.396(6) ?
C51 C54 . 1.471(6) ?
C52 H52 . 0.95 ?
C52 C53 . 1.372(7) ?
C53 C63 . 1.495(7) ?
C54 C55 . 1.388(6) ?
C54 C59 . 1.398(7) ?
C55 H55 . 0.95 ?
C55 C56 . 1.382(6) ?
C56 H56 . 0.95 ?
C56 C57 . 1.372(7) ?
C57 C58 . 1.380(7) ?
C57 C60 . 1.512(7) ?
C58 H58 . 0.95 ?
C58 C59 . 1.395(7) ?
C59 H59 . 0.95 ?
C60 H60 . 1.0 ?
C60 H60A . 1.0 ?
C60 C61 . 1.561(6) ?
C60 C62 . 1.497(6) ?
C60 C61A . 1.534(7) ?
C60 C62A . 1.572(7) ?
C61 H61A . 0.98 ?
C61 H61B . 0.98 ?
C61 H61C . 0.98 ?
C62 H62A . 0.98 ?
C62 H62B . 0.98 ?
C62 H62C . 0.98 ?
C61A H61D . 0.98 ?
C61A H61E . 0.98 ?
C61A H61F . 0.98 ?
C62A H62D . 0.98 ?
C62A H62E . 0.98 ?
C62A H62F . 0.98 ?
C63 H63A . 0.98 ?
C63 H63B . 0.98 ?
C63 H63C . 0.98 ?
B1 H1 . 1.0 ?

loop_
_geom_torsion_atom_site_label_1
_geom_torsion_atom_site_label_2
_geom_torsion_atom_site_label_3
_geom_torsion_atom_site_label_4
_geom_torsion_site_symmetry_1
_geom_torsion_site_symmetry_2
_geom_torsion_site_symmetry_3
_geom_torsion_site_symmetry_4
_geom_torsion
_geom_torsion_publ_flag
Zn1 O1 C1 C2 . . . . -9.0(5) ?
Zn1 O1 C1 C6 . . . . 168.1(3) ?
Zn1 O2 C2 C1 . . . . 4.4(4) ?
Zn1 O2 C2 C3 . . . . -174.1(3) ?
Zn1 N1 N2 C27 . . . . 178.7(3) ?
Zn1 N1 N2 B1 . . . . -9.1(4) ?
Zn1 N1 C25 C26 . . . . -177.2(4) ?
Zn1 N1 C25 C28 . . . . 7.4(7) ?
Zn1 N3 N4 C40 . . . . 163.3(3) ?
Zn1 N3 N4 B1 . . . . -13.5(5) ?
Zn1 N3 C38 C39 . . . . -158.5(3) ?
Zn1 N3 C38 C41 . . . . 23.4(6) ?
Zn1 N5 N6 C53 . . . . -177.7(3) ?
Zn1 N5 N6 B1 . . . . 6.6(4) ?
Zn1 N5 C51 C52 . . . . 176.2(3) ?
Zn1 N5 C51 C54 . . . . -6.8(7) ?
O1 C1 C2 O2 . . . . 2.6(6) ?
O1 C1 C2 C3 . . . . -178.8(4) ?
O1 C1 C6 C5 . . . . -178.9(4) ?
O2 C2 C3 C4 . . . . 175.8(4) ?
O2 C2 C3 C7 . . . . -1.4(6) ?
O3 N7 C18 N8 . . . . 178.2(4) ?
O3 N7 C18 C13 . . . . -4.4(7) ?
O3 N7 C20 C19 . . . . 167.8(4) ?
O3 N7 C20 C23 . . . . -72.9(5) ?
O3 N7 C20 C24 . . . . 45.8(5) ?
O4 N8 C18 N7 . . . . -176.7(4) ?
O4 N8 C18 C13 . . . . 5.9(7) ?
O4 N8 C19 C20 . . . . 164.5(4) ?
O4 N8 C19 C21 . . . . 43.0(6) ?
O4 N8 C19 C22 . . . . -76.5(5) ?
N1 N2 C27 C26 . . . . -0.7(5) ?
N1 N2 C27 C37 . . . . 176.3(4) ?
N1 N2 B1 N4 . . . . 66.0(5) ?
N1 N2 B1 N6 . . . . -55.0(5) ?
N1 C25 C26 C27 . . . . -0.9(5) ?
N1 C25 C28 C29 . . . . 30.4(6) ?
N1 C25 C28 C33 . . . . -154.5(4) ?
N2 N1 C25 C26 . . . . 0.5(5) ?
N2 N1 C25 C28 . . . . -174.9(4) ?
N3 N4 C40 C39 . . . . 0.5(5) ?
N3 N4 C40 C50 . . . . -179.9(5) ?
N3 N4 B1 N2 . . . . -53.1(5) ?
N3 N4 B1 N6 . . . . 66.0(5) ?
N3 C38 C39 C40 . . . . -0.1(5) ?
N3 C38 C41 C42 . . . . 27.2(6) ?
N3 C38 C41 C46 . . . . -152.3(4) ?
N4 N3 C38 C39 . . . . 0.4(5) ?
N4 N3 C38 C41 . . . . -177.7(4) ?
N5 N6 C53 C52 . . . . 0.8(5) ?
N5 N6 C53 C63 . . . . -177.7(4) ?
N5 N6 B1 N2 . . . . 59.0(5) ?
N5 N6 B1 N4 . . . . -61.0(5) ?
N5 C51 C52 C53 . . . . 0.3(5) ?
N5 C51 C54 C55 . . . . -29.3(6) ?
N5 C51 C54 C59 . . . . 153.0(4) ?
N6 N5 C51 C52 . . . . 0.2(5) ?
N6 N5 C51 C54 . . . . 177.3(4) ?
N8 C19 C20 N7 . . . . 23.4(4) ?
N8 C19 C20 C23 . . . . -90.3(4) ?
N8 C19 C20 C24 . . . . 141.2(4) ?
C1 C2 C3 C4 . . . . -2.7(6) ?
C1 C2 C3 C7 . . . . -179.9(4) ?
C2 C1 C6 C5 . . . . -1.8(6) ?
C2 C3 C4 C5 . . . . -0.7(7) ?
C2 C3 C7 C8 . . . . -59.2(5) ?
C2 C3 C7 C9 . . . . 62.0(5) ?
C2 C3 C7 C10 . . . . -177.7(4) ?
C3 C4 C5 C6 . . . . 2.9(7) ?
C3 C4 C5 C11 . . . . -174.6(4) ?
C4 C3 C7 C8 . . . . 123.8(5) ?
C4 C3 C7 C9 . . . . -115.1(5) ?
C4 C3 C7 C10 . . . . 5.3(7) ?
C4 C5 C6 C1 . . . . -1.5(6) ?
C4 C5 C11 C12 . . . . 90.8(5) ?
C4 C5 C11 C16 . . . . -87.9(5) ?
C5 C11 C12 C13 . . . . -176.8(4) ?
C5 C11 C16 C15 . . . . 176.5(4) ?
C5 C11 C16 C17 . . . . -3.0(7) ?
C6 C1 C2 O2 . . . . -174.6(4) ?
C6 C1 C2 C3 . . . . 4.0(6) ?
C6 C5 C11 C12 . . . . -86.6(5) ?
C6 C5 C11 C16 . . . . 94.7(5) ?
C7 C3 C4 C5 . . . . 176.4(4) ?
C11 C5 C6 C1 . . . . 175.8(4) ?
C11 C12 C13 C14 . . . . -0.5(6) ?
C11 C12 C13 C18 . . . . 175.4(4) ?
C12 C11 C16 C15 . . . . -2.2(7) ?
C12 C11 C16 C17 . . . . 178.4(5) ?
C12 C13 C14 C15 . . . . -0.5(7) ?
C12 C13 C18 N7 . . . . -163.0(4) ?
C12 C13 C18 N8 . . . . 14.0(7) ?
C13 C14 C15 C16 . . . . 0.2(7) ?
C14 C13 C18 N7 . . . . 12.9(7) ?
C14 C13 C18 N8 . . . . -170.1(4) ?
C14 C15 C16 C11 . . . . 1.2(7) ?
C14 C15 C16 C17 . . . . -179.4(5) ?
C16 C11 C12 C13 . . . . 1.9(6) ?
C18 N7 C20 C19 . . . . -19.9(5) ?
C18 N7 C20 C23 . . . . 99.4(4) ?
C18 N7 C20 C24 . . . . -141.8(4) ?
C18 N8 C19 C20 . . . . -22.6(5) ?
C18 N8 C19 C21 . . . . -144.1(4) ?
C18 N8 C19 C22 . . . . 96.4(5) ?
C18 C13 C14 C15 . . . . -176.5(4) ?
C19 N8 C18 N7 . . . . 11.0(5) ?
C19 N8 C18 C13 . . . . -166.4(4) ?
C20 N7 C18 N8 . . . . 6.5(5) ?
C20 N7 C18 C13 . . . . -176.2(4) ?
C21 C19 C20 N7 . . . . 140.5(4) ?
C21 C19 C20 C23 . . . . 26.8(6) ?
C21 C19 C20 C24 . . . . -101.7(5) ?
C22 C19 C20 N7 . . . . -89.8(4) ?
C22 C19 C20 C23 . . . . 156.5(4) ?
C22 C19 C20 C24 . . . . 28.0(6) ?
C25 N1 N2 C27 . . . . 0.1(4) ?
C25 N1 N2 B1 . . . . 172.3(4) ?
C25 C26 C27 N2 . . . . 1.0(5) ?
C25 C26 C27 C37 . . . . -175.8(4) ?
C25 C28 C29 C30 . . . . 175.6(4) ?
C25 C28 C33 C32 . . . . -174.7(5) ?
C26 C25 C28 C29 . . . . -144.2(4) ?
C26 C25 C28 C33 . . . . 30.9(7) ?
C27 N2 B1 N4 . . . . -123.4(4) ?
C27 N2 B1 N6 . . . . 115.6(5) ?
C28 C25 C26 C27 . . . . 174.3(4) ?
C28 C29 C30 C31 . . . . -2.1(8) ?
C29 C28 C33 C32 . . . . 0.6(8) ?
C29 C30 C31 C32 . . . . 2.7(8) ?
C29 C30 C31 C34 . . . . -173.8(5) ?
C30 C31 C32 C33 . . . . -1.7(9) ?
C30 C31 C34 C35 . . . . 82.6(8) ?
C30 C31 C34 C36 . . . . -153.5(7) ?
C31 C32 C33 C28 . . . . 0.0(9) ?
C32 C31 C34 C35 . . . . -93.5(8) ?
C32 C31 C34 C36 . . . . 30.4(10) ?
C33 C28 C29 C30 . . . . 0.4(7) ?
C34 C31 C32 C33 . . . . 174.4(5) ?
C38 N3 N4 C40 . . . . -0.6(5) ?
C38 N3 N4 B1 . . . . -177.4(4) ?
C38 C39 C40 N4 . . . . -0.2(5) ?
C38 C39 C40 C50 . . . . -179.8(5) ?
C38 C41 C42 C43 . . . . -177.2(4) ?
C38 C41 C46 C45 . . . . 178.5(4) ?
C39 C38 C41 C42 . . . . -150.5(5) ?
C39 C38 C41 C46 . . . . 30.0(7) ?
C40 N4 B1 N2 . . . . 130.8(5) ?
C40 N4 B1 N6 . . . . -110.1(5) ?
C41 C38 C39 C40 . . . . 177.8(4) ?
C41 C42 C43 C44 . . . . -1.2(8) ?
C42 C41 C46 C45 . . . . -1.0(7) ?
C42 C43 C44 C45 . . . . -1.2(7) ?
C42 C43 C44 C47 . . . . 175.3(5) ?
C43 C44 C45 C46 . . . . 2.5(8) ?
C43 C44 C47 C48 . . . . -71.4(6) ?
C43 C44 C47 C49 . . . . 51.3(7) ?
C44 C45 C46 C41 . . . . -1.4(8) ?
C45 C44 C47 C48 . . . . 105.0(6) ?
C45 C44 C47 C49 . . . . -132.4(6) ?
C46 C41 C42 C43 . . . . 2.3(7) ?
C47 C44 C45 C46 . . . . -174.0(5) ?
C51 N5 N6 C53 . . . . -0.6(5) ?
C51 N5 N6 B1 . . . . -176.4(4) ?
C51 C52 C53 N6 . . . . -0.6(5) ?
C51 C52 C53 C63 . . . . 177.7(5) ?
C51 C54 C55 C56 . . . . -177.8(4) ?
C51 C54 C59 C58 . . . . 177.2(4) ?
C52 C51 C54 C55 . . . . 147.2(5) ?
C52 C51 C54 C59 . . . . -30.5(7) ?
C53 N6 B1 N2 . . . . -115.8(5) ?
C53 N6 B1 N4 . . . . 124.2(5) ?
C54 C51 C52 C53 . . . . -176.6(4) ?
C54 C55 C56 C57 . . . . 1.0(7) ?
C55 C54 C59 C58 . . . . -0.6(7) ?
C55 C56 C57 C58 . . . . -1.2(8) ?
C55 C56 C57 C60 . . . . -179.2(5) ?
C56 C57 C58 C59 . . . . 0.6(8) ?
C56 C57 C60 C61 . . . . 92.1(6) ?
C56 C57 C60 C62 . . . . -146.7(6) ?
C56 C57 C60 C61A . . . . 161.2(10) ?
C56 C57 C60 C62A . . . . -95.4(9) ?
C57 C58 C59 C54 . . . . 0.3(8) ?
C58 C57 C60 C61 . . . . -85.7(7) ?
C58 C57 C60 C62 . . . . 35.5(8) ?
C58 C57 C60 C61A . . . . -16.6(12) ?
C58 C57 C60 C62A . . . . 86.8(9) ?
C59 C54 C55 C56 . . . . 0.0(7) ?
C60 C57 C58 C59 . . . . 178.5(5) ?
B1 N2 C27 C26 . . . . -172.2(4) ?
B1 N2 C27 C37 . . . . 4.8(7) ?
B1 N4 C40 C39 . . . . 176.9(4) ?
B1 N4 C40 C50 . . . . -3.6(8) ?
B1 N6 C53 C52 . . . . 176.0(4) ?
B1 N6 C53 C63 . . . . -2.5(7) ?
